data_7206092
loop_
_publ_author_name
'Zouev, I.'
'Cao, Den-Ke'
'Sreevidya, T. V.'
'Telzhensky, M.'
'Botoshansky, M.'
'Kaftory, M.'

_publ_section_title
;
 Photodimerization of anthracene derivatives in their neat solid state
 and in solid molecular compounds
;
_journal_issue 13
_journal_name_full CrystEngComm
_journal_page_first 4376
_journal_paper_doi 10.1039/c0ce00739k
_journal_volume 13
_journal_year 2011
_chemical_formula_moiety 'C30 H22 O2, 2(C18 H16 O2)'
_chemical_formula_sum 'C66 H54 O6'
_chemical_formula_weight 943.09
_chemical_name_systematic
;

1,1,6,6-tetraphenyl-2,4-hexadiyne-1,6-diol with 9-carbopropoxyanthracene

;
_space_group_IT_number 2
_symmetry_cell_setting triclinic
_symmetry_space_group_name_Hall '-P 1'
_symmetry_space_group_name_H-M 'P -1'
_atom_sites_solution_hydrogens geom
_atom_sites_solution_primary direct
_atom_sites_solution_secondary difmap
_audit_creation_method SHELXL-97
_cell_angle_alpha 109.54(2)
_cell_angle_beta 98.57(3)
_cell_angle_gamma 95.02(3)
_cell_formula_units_Z 1
_cell_length_a 9.323(2)
_cell_length_b 10.170(3)
_cell_length_c 14.499(3)
_cell_measurement_reflns_used 12623
_cell_measurement_temperature 293(2)
_cell_measurement_theta_max 27.485
_cell_measurement_theta_min 1.018
_cell_volume 1267.1(6)
_computing_cell_refinement 'Denzo SMN (Otwinowski & Minor, 1997)'
_computing_data_collection 'Collect (Nonius, 2000)'
_computing_data_reduction 'Denzo SMN (Otwinowski & Minor, 1997)'
_computing_molecular_graphics 'Ortep-3 for Windows (Farrugia, 1999)'
_computing_structure_refinement 'SHELXL-97 (Sheldrick, 1997)'
_computing_structure_solution 'SHELXS-97 (Sheldrick, 1990)'
_diffrn_ambient_temperature 293(2)
_diffrn_detector_area_resol_mean 95
_diffrn_measured_fraction_theta_full 0.994
_diffrn_measured_fraction_theta_max 0.994
_diffrn_measurement_device_type 'Kappa CCD'
_diffrn_measurement_method 'phi scan & omega scan'
_diffrn_radiation_monochromator graphite
_diffrn_radiation_source 'fine-focus sealed tube'
_diffrn_radiation_type MoK\a
_diffrn_radiation_wavelength 0.71073
_diffrn_reflns_av_R_equivalents 0.065
_diffrn_reflns_av_sigmaI/netI 0.0587
_diffrn_reflns_limit_h_max 11
_diffrn_reflns_limit_h_min 0
_diffrn_reflns_limit_k_max 12
_diffrn_reflns_limit_k_min -12
_diffrn_reflns_limit_l_max 16
_diffrn_reflns_limit_l_min -17
_diffrn_reflns_number 12315
_diffrn_reflns_theta_full 25.05
_diffrn_reflns_theta_max 25.05
_diffrn_reflns_theta_min 1.52
_diffrn_standards_decay_% none
_diffrn_standards_interval_count none
_diffrn_standards_interval_time none
_diffrn_standards_number none
_exptl_absorpt_coefficient_mu 0.078
_exptl_absorpt_correction_type none
_exptl_absorpt_process_details none
_exptl_crystal_colour yellow
_exptl_crystal_density_diffrn 1.236
_exptl_crystal_density_meas ?
_exptl_crystal_density_method 'not measured'
_exptl_crystal_description prism
_exptl_crystal_F_000 498
_exptl_crystal_size_max 0.60
_exptl_crystal_size_mid 0.30
_exptl_crystal_size_min 0.15
_refine_diff_density_max 0.137
_refine_diff_density_min -0.118
_refine_diff_density_rms 0.029
_refine_ls_extinction_coef 0.073(7)
_refine_ls_extinction_expression Fc^*^=kFc[1+0.001xFc^2^\l^3^/sin(2\q)]^-1/4^
_refine_ls_extinction_method SHELXL
_refine_ls_goodness_of_fit_ref 0.961
_refine_ls_hydrogen_treatment constr
_refine_ls_matrix_type full
_refine_ls_number_parameters 351
_refine_ls_number_reflns 4447
_refine_ls_number_restraints 0
_refine_ls_restrained_S_all 0.961
_refine_ls_R_factor_all 0.0917
_refine_ls_R_factor_gt 0.0434
_refine_ls_shift/su_max 0.000
_refine_ls_shift/su_mean 0.000
_refine_ls_structure_factor_coef Fsqd
_refine_ls_weighting_details 'calc w=1/[\s^2^(Fo^2^)+(0.0644P)^2^+0.0000P] where P=(Fo^2^+2Fc^2^)/3'
_refine_ls_weighting_scheme calc
_refine_ls_wR_factor_gt 0.1056
_refine_ls_wR_factor_ref 0.1211
_reflns_number_gt 2561
_reflns_number_total 4447
_reflns_threshold_expression >2sigma(I)
_cod_data_source_file c0ce00739k.txt
_cod_data_source_block (I-3)
_cod_depositor_comments
;
The following automatic conversions were performed:

'_exptl_crystal_density_meas' value 'none' was changed to '?' - the
value is perceived as not measured.

Automatic conversion script
Id: cif_fix_values 3008 2015-01-20 13:52:24Z robertas 
;
_cod_database_code 7206092

loop_
_symmetry_equiv_pos_as_xyz
'x, y, z'
'-x, -y, -z'

loop_
_atom_site_label
_atom_site_type_symbol
_atom_site_fract_x
_atom_site_fract_y
_atom_site_fract_z
_atom_site_U_iso_or_equiv
_atom_site_adp_type
_atom_site_occupancy
_atom_site_symmetry_multiplicity
_atom_site_calc_flag
_atom_site_refinement_flags
_atom_site_disorder_assembly
_atom_site_disorder_group
O1 O 1.20066(13) 0.86070(13) 0.48010(10) 0.0588(4) Uani 1 1 d . . .
H1 H 1.2441 0.8687 0.5356 0.107(10) Uiso 1 1 calc R . .
O2 O 0.61771(15) 0.0762(2) 0.33492(11) 0.0962(6) Uani 1 1 d . . .
O3 O 0.40788(13) 0.06841(15) 0.23663(10) 0.0707(4) Uani 1 1 d . . .
C1 C 1.04019(17) 0.54428(19) 0.48258(13) 0.0487(4) Uani 1 1 d . . .
C2 C 1.10895(17) 0.62123(19) 0.45236(13) 0.0492(5) Uani 1 1 d . . .
C3 C 1.19040(16) 0.71779(18) 0.41382(13) 0.0456(4) Uani 1 1 d . . .
C4 C 1.09742(16) 0.71260(19) 0.31502(13) 0.0489(5) Uani 1 1 d . . .
C5 C 0.96522(19) 0.7657(2) 0.31813(16) 0.0684(6) Uani 1 1 d . . .
H5 H 0.9356 0.8031 0.3789 0.086(7) Uiso 1 1 calc R . .
C6 C 0.8771(2) 0.7636(3) 0.23180(18) 0.0844(7) Uani 1 1 d . . .
H6 H 0.7885 0.7988 0.2348 0.106(8) Uiso 1 1 calc R . .
C7 C 0.9202(2) 0.7096(3) 0.14179(18) 0.0846(7) Uani 1 1 d . . .
H7 H 0.8608 0.7082 0.0838 0.108(8) Uiso 1 1 calc R . .
C8 C 1.0511(2) 0.6575(3) 0.13735(16) 0.0781(7) Uani 1 1 d . . .
H8 H 1.0806 0.6213 0.0764 0.085(7) Uiso 1 1 calc R . .
C9 C 1.1397(2) 0.6590(2) 0.22386(15) 0.0621(5) Uani 1 1 d . . .
H9 H 1.2281 0.6235 0.2204 0.059(5) Uiso 1 1 calc R . .
C10 C 1.34264(16) 0.67645(19) 0.40164(12) 0.0476(4) Uani 1 1 d . . .
C11 C 1.45526(18) 0.7789(2) 0.40604(16) 0.0652(6) Uani 1 1 d . . .
H11 H 1.4381 0.8714 0.4188 0.086(7) Uiso 1 1 calc R . .
C12 C 1.5928(2) 0.7443(3) 0.39162(17) 0.0785(7) Uani 1 1 d . . .
H12 H 1.6670 0.8136 0.3943 0.096(7) Uiso 1 1 calc R . .
C13 C 1.6200(2) 0.6083(3) 0.37336(18) 0.0815(7) Uani 1 1 d . . .
H13 H 1.7122 0.5854 0.3634 0.087(7) Uiso 1 1 calc R . .
C14 C 1.5107(2) 0.5064(3) 0.3699(2) 0.0878(8) Uani 1 1 d . . .
H14 H 1.5289 0.4143 0.3581 0.107(9) Uiso 1 1 calc R . .
C15 C 1.3721(2) 0.5410(2) 0.38395(17) 0.0700(6) Uani 1 1 d . . .
H15 H 1.2984 0.4713 0.3813 0.093(7) Uiso 1 1 calc R . .
C16 C 0.61261(17) 0.0130(2) 0.15997(13) 0.0525(5) Uani 1 1 d . . .
C17 C 0.72674(17) 0.1062(2) 0.15115(14) 0.0534(5) Uani 1 1 d . . .
C18 C 0.7838(2) 0.2418(2) 0.22546(16) 0.0673(6) Uani 1 1 d . . .
H18 H 0.7463 0.2714 0.2838 0.075(7) Uiso 1 1 calc R . .
C19 C 0.8928(2) 0.3282(3) 0.2115(2) 0.0807(7) Uani 1 1 d . . .
H19 H 0.9281 0.4162 0.2603 0.098(8) Uiso 1 1 calc R . .
C20 C 0.9527(2) 0.2855(3) 0.1240(2) 0.0825(7) Uani 1 1 d . . .
H20 H 1.0282 0.3447 0.1163 0.107(8) Uiso 1 1 calc R . .
C21 C 0.9014(2) 0.1600(3) 0.05174(18) 0.0720(6) Uani 1 1 d . . .
H21 H 0.9407 0.1342 -0.0060 0.076(6) Uiso 1 1 calc R . .
C22 C 0.78693(18) 0.0650(2) 0.06213(14) 0.0563(5) Uani 1 1 d . . .
C23 C 0.7329(2) -0.0647(2) -0.01252(15) 0.0630(5) Uani 1 1 d . . .
H23 H 0.7730 -0.0899 -0.0700 0.070(6) Uiso 1 1 calc R . .
C24 C 0.62111(19) -0.1585(2) -0.00464(14) 0.0579(5) Uani 1 1 d . . .
C25 C 0.5677(2) -0.2916(2) -0.08202(17) 0.0753(6) Uani 1 1 d . . .
H25 H 0.6076 -0.3163 -0.1395 0.087(7) Uiso 1 1 calc R . .
C26 C 0.4604(3) -0.3820(3) -0.0732(2) 0.0884(7) Uani 1 1 d . . .
H26 H 0.4266 -0.4683 -0.1243 0.113(9) Uiso 1 1 calc R . .
C27 C 0.3997(3) -0.3448(3) 0.0141(2) 0.0865(7) Uani 1 1 d . . .
H27 H 0.3264 -0.4081 0.0199 0.109(8) Uiso 1 1 calc R . .
C28 C 0.4455(2) -0.2189(2) 0.08991(19) 0.0718(6) Uani 1 1 d . . .
H28 H 0.4031 -0.1976 0.1463 0.088(7) Uiso 1 1 calc R . .
C29 C 0.55825(18) -0.1189(2) 0.08380(14) 0.0550(5) Uani 1 1 d . . .
C30 C 0.5496(2) 0.0554(2) 0.25306(16) 0.0623(5) Uani 1 1 d . . .
C31 C 0.3353(2) 0.1049(3) 0.32311(16) 0.0757(7) Uani 1 1 d . . .
H31A H 0.3776 0.1985 0.3696 0.122(10) Uiso 1 1 calc R . .
H31B H 0.3488 0.0382 0.3571 0.149(11) Uiso 1 1 calc R . .
C32 C 0.1764(2) 0.1009(3) 0.28739(18) 0.0845(7) Uani 1 1 d . . .
H32A H 0.1350 0.0070 0.2412 0.121(11) Uiso 1 1 calc R . .
H32B H 0.1641 0.1663 0.2521 0.118(9) Uiso 1 1 calc R . .
C33 C 0.0953(2) 0.1399(3) 0.37367(18) 0.0930(8) Uani 1 1 d . . .
H33A H -0.0073 0.1338 0.3486 0.140 Uiso 1 1 calc R . .
H33B H 0.1331 0.2346 0.4178 0.140 Uiso 1 1 calc R . .
H33C H 0.1086 0.0762 0.4093 0.140 Uiso 1 1 calc R . .

loop_
_atom_site_aniso_label
_atom_site_aniso_U_11
_atom_site_aniso_U_22
_atom_site_aniso_U_33
_atom_site_aniso_U_23
_atom_site_aniso_U_13
_atom_site_aniso_U_12
O1 0.0627(7) 0.0562(9) 0.0575(9) 0.0217(7) 0.0059(6) 0.0102(6)
O2 0.0745(9) 0.1587(17) 0.0556(10) 0.0400(10) 0.0059(8) 0.0204(9)
O3 0.0646(8) 0.1035(12) 0.0576(9) 0.0376(8) 0.0196(6) 0.0323(7)
C1 0.0483(9) 0.0572(12) 0.0475(11) 0.0251(9) 0.0131(8) 0.0101(8)
C2 0.0478(9) 0.0598(12) 0.0471(11) 0.0261(10) 0.0117(8) 0.0116(8)
C3 0.0470(9) 0.0470(11) 0.0457(11) 0.0216(9) 0.0072(8) 0.0037(7)
C4 0.0434(9) 0.0595(12) 0.0516(11) 0.0321(10) 0.0074(8) -0.0001(8)
C5 0.0529(11) 0.0986(17) 0.0673(14) 0.0450(13) 0.0128(10) 0.0162(10)
C6 0.0551(12) 0.131(2) 0.0890(18) 0.0678(17) 0.0083(12) 0.0218(12)
C7 0.0705(14) 0.118(2) 0.0767(17) 0.0618(16) -0.0077(12) 0.0015(13)
C8 0.0827(14) 0.1033(19) 0.0546(14) 0.0401(13) 0.0079(11) 0.0066(13)
C9 0.0576(11) 0.0769(15) 0.0569(13) 0.0318(11) 0.0083(9) 0.0077(10)
C10 0.0441(9) 0.0585(12) 0.0463(11) 0.0270(9) 0.0076(7) 0.0054(8)
C11 0.0501(11) 0.0710(16) 0.0837(15) 0.0388(12) 0.0162(9) 0.0052(9)
C12 0.0509(12) 0.0876(18) 0.1028(19) 0.0408(15) 0.0206(11) 0.0012(11)
C13 0.0529(12) 0.104(2) 0.0964(18) 0.0383(15) 0.0264(11) 0.0222(12)
C14 0.0738(15) 0.0758(17) 0.129(2) 0.0417(16) 0.0417(14) 0.0305(12)
C15 0.0595(11) 0.0590(14) 0.0992(18) 0.0328(13) 0.0253(11) 0.0116(10)
C16 0.0489(9) 0.0625(13) 0.0497(11) 0.0238(10) 0.0059(8) 0.0160(9)
C17 0.0503(10) 0.0620(13) 0.0505(12) 0.0237(10) 0.0037(8) 0.0169(9)
C18 0.0670(12) 0.0679(15) 0.0618(14) 0.0200(12) 0.0025(11) 0.0106(11)
C19 0.0752(14) 0.0691(17) 0.0871(18) 0.0246(15) -0.0037(13) 0.0000(12)
C20 0.0688(13) 0.0909(19) 0.0937(19) 0.0470(17) 0.0068(13) -0.0002(13)
C21 0.0634(12) 0.0909(18) 0.0724(16) 0.0413(14) 0.0163(11) 0.0111(12)
C22 0.0523(10) 0.0667(14) 0.0537(12) 0.0265(11) 0.0052(9) 0.0153(9)
C23 0.0619(11) 0.0841(16) 0.0500(12) 0.0292(12) 0.0111(10) 0.0243(11)
C24 0.0608(11) 0.0612(13) 0.0506(12) 0.0198(10) 0.0011(9) 0.0199(9)
C25 0.0878(15) 0.0705(16) 0.0590(15) 0.0149(12) 0.0003(12) 0.0223(13)
C26 0.0947(17) 0.0597(17) 0.092(2) 0.0149(16) -0.0109(15) 0.0131(14)
C27 0.0751(14) 0.0647(17) 0.117(2) 0.0356(17) 0.0030(14) 0.0053(12)
C28 0.0637(12) 0.0664(16) 0.0876(17) 0.0301(14) 0.0137(12) 0.0109(11)
C29 0.0511(10) 0.0574(13) 0.0596(13) 0.0263(11) 0.0021(9) 0.0148(9)
C30 0.0603(12) 0.0743(15) 0.0570(14) 0.0287(11) 0.0097(10) 0.0144(10)
C31 0.0814(14) 0.098(2) 0.0624(14) 0.0350(16) 0.0320(12) 0.0327(13)
C32 0.0802(15) 0.114(2) 0.0761(16) 0.0407(18) 0.0333(12) 0.0398(14)
C33 0.0857(15) 0.118(2) 0.0968(19) 0.0490(17) 0.0415(14) 0.0390(14)

loop_
_atom_type_symbol
_atom_type_description
_atom_type_scat_dispersion_real
_atom_type_scat_dispersion_imag
_atom_type_scat_source
C C 0.0033 0.0016 'International Tables Vol C Tables 4.2.6.8 and 6.1.1.4'
H H 0.0000 0.0000 'International Tables Vol C Tables 4.2.6.8 and 6.1.1.4'
O O 0.0106 0.0060 'International Tables Vol C Tables 4.2.6.8 and 6.1.1.4'

loop_
_geom_angle_atom_site_label_1
_geom_angle_atom_site_label_2
_geom_angle_atom_site_label_3
_geom_angle
_geom_angle_site_symmetry_1
_geom_angle_site_symmetry_3
_geom_angle_publ_flag
C3 O1 H1 109.5 . . ?
C30 O3 C31 117.13(15) . . ?
C2 C1 C1 179.6(2) . 2_766 ?
C1 C2 C3 178.43(17) . . ?
O1 C3 C2 109.50(14) . . ?
O1 C3 C10 111.37(13) . . ?
C2 C3 C10 110.16(14) . . ?
O1 C3 C4 104.87(14) . . ?
C2 C3 C4 108.25(13) . . ?
C10 C3 C4 112.50(14) . . ?
C9 C4 C5 118.49(17) . . ?
C9 C4 C3 123.29(15) . . ?
C5 C4 C3 118.21(16) . . ?
C6 C5 C4 120.8(2) . . ?
C6 C5 H5 119.6 . . ?
C4 C5 H5 119.6 . . ?
C7 C6 C5 120.1(2) . . ?
C7 C6 H6 119.9 . . ?
C5 C6 H6 119.9 . . ?
C6 C7 C8 119.9(2) . . ?
C6 C7 H7 120.0 . . ?
C8 C7 H7 120.0 . . ?
C7 C8 C9 120.1(2) . . ?
C7 C8 H8 119.9 . . ?
C9 C8 H8 119.9 . . ?
C4 C9 C8 120.58(19) . . ?
C4 C9 H9 119.7 . . ?
C8 C9 H9 119.7 . . ?
C15 C10 C11 118.25(17) . . ?
C15 C10 C3 122.72(15) . . ?
C11 C10 C3 119.02(17) . . ?
C12 C11 C10 120.7(2) . . ?
C12 C11 H11 119.7 . . ?
C10 C11 H11 119.7 . . ?
C13 C12 C11 120.3(2) . . ?
C13 C12 H12 119.8 . . ?
C11 C12 H12 119.8 . . ?
C14 C13 C12 119.80(19) . . ?
C14 C13 H13 120.1 . . ?
C12 C13 H13 120.1 . . ?
C13 C14 C15 119.9(2) . . ?
C13 C14 H14 120.0 . . ?
C15 C14 H14 120.0 . . ?
C10 C15 C14 121.07(19) . . ?
C10 C15 H15 119.5 . . ?
C14 C15 H15 119.5 . . ?
C17 C16 C29 121.55(17) . . ?
C17 C16 C30 118.70(18) . . ?
C29 C16 C30 119.74(16) . . ?
C16 C17 C22 118.49(18) . . ?
C16 C17 C18 123.62(18) . . ?
C22 C17 C18 117.87(17) . . ?
C19 C18 C17 120.7(2) . . ?
C19 C18 H18 119.6 . . ?
C17 C18 H18 119.6 . . ?
C18 C19 C20 120.8(2) . . ?
C18 C19 H19 119.6 . . ?
C20 C19 H19 119.6 . . ?
C21 C20 C19 120.5(2) . . ?
C21 C20 H20 119.7 . . ?
C19 C20 H20 119.7 . . ?
C20 C21 C22 121.1(2) . . ?
C20 C21 H21 119.4 . . ?
C22 C21 H21 119.4 . . ?
C23 C22 C17 119.69(17) . . ?
C23 C22 C21 121.39(19) . . ?
C17 C22 C21 118.92(19) . . ?
C22 C23 C24 122.56(19) . . ?
C22 C23 H23 118.7 . . ?
C24 C23 H23 118.7 . . ?
C23 C24 C25 121.7(2) . . ?
C23 C24 C29 118.72(19) . . ?
C25 C24 C29 119.61(19) . . ?
C26 C25 C24 121.2(2) . . ?
C26 C25 H25 119.4 . . ?
C24 C25 H25 119.4 . . ?
C25 C26 C27 119.6(2) . . ?
C25 C26 H26 120.2 . . ?
C27 C26 H26 120.2 . . ?
C28 C27 C26 121.8(2) . . ?
C28 C27 H27 119.1 . . ?
C26 C27 H27 119.1 . . ?
C27 C28 C29 120.7(2) . . ?
C27 C28 H28 119.6 . . ?
C29 C28 H28 119.6 . . ?
C16 C29 C28 123.90(19) . . ?
C16 C29 C24 118.99(17) . . ?
C28 C29 C24 117.10(19) . . ?
O2 C30 O3 122.36(19) . . ?
O2 C30 C16 124.41(17) . . ?
O3 C30 C16 113.23(16) . . ?
O3 C31 C32 108.43(18) . . ?
O3 C31 H31A 110.0 . . ?
C32 C31 H31A 110.0 . . ?
O3 C31 H31B 110.0 . . ?
C32 C31 H31B 110.0 . . ?
H31A C31 H31B 108.4 . . ?
C31 C32 C33 111.0(2) . . ?
C31 C32 H32A 109.4 . . ?
C33 C32 H32A 109.4 . . ?
C31 C32 H32B 109.4 . . ?
C33 C32 H32B 109.4 . . ?
H32A C32 H32B 108.0 . . ?
C32 C33 H33A 109.5 . . ?
C32 C33 H33B 109.5 . . ?
H33A C33 H33B 109.5 . . ?
C32 C33 H33C 109.5 . . ?
H33A C33 H33C 109.5 . . ?
H33B C33 H33C 109.5 . . ?

loop_
_geom_bond_atom_site_label_1
_geom_bond_atom_site_label_2
_geom_bond_distance
_geom_bond_site_symmetry_2
_geom_bond_publ_flag
O1 C3 1.435(2) . ?
O1 H1 0.8200 . ?
O2 C30 1.200(2) . ?
O3 C30 1.333(2) . ?
O3 C31 1.467(2) . ?
C1 C2 1.200(2) . ?
C1 C1 1.388(3) 2_766 ?
C2 C3 1.489(2) . ?
C3 C10 1.534(2) . ?
C3 C4 1.542(2) . ?
C4 C9 1.382(2) . ?
C4 C5 1.389(2) . ?
C5 C6 1.384(3) . ?
C5 H5 0.9300 . ?
C6 C7 1.372(3) . ?
C6 H6 0.9300 . ?
C7 C8 1.374(3) . ?
C7 H7 0.9300 . ?
C8 C9 1.390(3) . ?
C8 H8 0.9300 . ?
C9 H9 0.9300 . ?
C10 C15 1.375(2) . ?
C10 C11 1.391(2) . ?
C11 C12 1.386(3) . ?
C11 H11 0.9300 . ?
C12 C13 1.372(3) . ?
C12 H12 0.9300 . ?
C13 C14 1.371(3) . ?
C13 H13 0.9300 . ?
C14 C15 1.394(3) . ?
C14 H14 0.9300 . ?
C15 H15 0.9300 . ?
C16 C17 1.411(2) . ?
C16 C29 1.414(3) . ?
C16 C30 1.498(3) . ?
C17 C22 1.432(2) . ?
C17 C18 1.433(3) . ?
C18 C19 1.367(3) . ?
C18 H18 0.9300 . ?
C19 C20 1.413(3) . ?
C19 H19 0.9300 . ?
C20 C21 1.343(3) . ?
C20 H20 0.9300 . ?
C21 C22 1.435(3) . ?
C21 H21 0.9300 . ?
C22 C23 1.390(3) . ?
C23 C24 1.395(3) . ?
C23 H23 0.9300 . ?
C24 C25 1.428(3) . ?
C24 C29 1.439(3) . ?
C25 C26 1.348(3) . ?
C25 H25 0.9300 . ?
C26 C27 1.413(3) . ?
C26 H26 0.9300 . ?
C27 C28 1.362(3) . ?
C27 H27 0.9300 . ?
C28 C29 1.431(3) . ?
C28 H28 0.9300 . ?
C31 C32 1.487(3) . ?
C31 H31A 0.9700 . ?
C31 H31B 0.9700 . ?
C32 C33 1.515(3) . ?
C32 H32A 0.9700 . ?
C32 H32B 0.9700 . ?
C33 H33A 0.9600 . ?
C33 H33B 0.9600 . ?
C33 H33C 0.9600 . ?

loop_
_geom_torsion_atom_site_label_1
_geom_torsion_atom_site_label_2
_geom_torsion_atom_site_label_3
_geom_torsion_atom_site_label_4
_geom_torsion
_geom_torsion_site_symmetry_1
_geom_torsion_site_symmetry_2
_geom_torsion_site_symmetry_3
_geom_torsion_site_symmetry_4
_geom_torsion_publ_flag
C1 C1 C2 C3 -12(45) 2_766 . . . ?
C1 C2 C3 O1 78(7) . . . . ?
C1 C2 C3 C10 -159(7) . . . . ?
C1 C2 C3 C4 -36(7) . . . . ?
O1 C3 C4 C9 129.14(17) . . . . ?
C2 C3 C4 C9 -114.03(18) . . . . ?
C10 C3 C4 C9 7.9(2) . . . . ?
O1 C3 C4 C5 -50.28(19) . . . . ?
C2 C3 C4 C5 66.5(2) . . . . ?
C10 C3 C4 C5 -171.48(15) . . . . ?
C9 C4 C5 C6 0.7(3) . . . . ?
C3 C4 C5 C6 -179.88(18) . . . . ?
C4 C5 C6 C7 -0.5(3) . . . . ?
C5 C6 C7 C8 0.0(4) . . . . ?
C6 C7 C8 C9 0.3(3) . . . . ?
C5 C4 C9 C8 -0.4(3) . . . . ?
C3 C4 C9 C8 -179.84(18) . . . . ?
C7 C8 C9 C4 -0.1(3) . . . . ?
O1 C3 C10 C15 149.05(18) . . . . ?
C2 C3 C10 C15 27.3(2) . . . . ?
C4 C3 C10 C15 -93.5(2) . . . . ?
O1 C3 C10 C11 -32.6(2) . . . . ?
C2 C3 C10 C11 -154.35(16) . . . . ?
C4 C3 C10 C11 84.8(2) . . . . ?
C15 C10 C11 C12 0.8(3) . . . . ?
C3 C10 C11 C12 -177.55(18) . . . . ?
C10 C11 C12 C13 -0.4(3) . . . . ?
C11 C12 C13 C14 -0.3(4) . . . . ?
C12 C13 C14 C15 0.6(4) . . . . ?
C11 C10 C15 C14 -0.5(3) . . . . ?
C3 C10 C15 C14 177.8(2) . . . . ?
C13 C14 C15 C10 -0.2(4) . . . . ?
C29 C16 C17 C22 0.5(2) . . . . ?
C30 C16 C17 C22 179.82(15) . . . . ?
C29 C16 C17 C18 178.93(16) . . . . ?
C30 C16 C17 C18 -1.7(3) . . . . ?
C16 C17 C18 C19 -178.83(17) . . . . ?
C22 C17 C18 C19 -0.4(3) . . . . ?
C17 C18 C19 C20 -0.5(3) . . . . ?
C18 C19 C20 C21 1.3(3) . . . . ?
C19 C20 C21 C22 -1.2(3) . . . . ?
C16 C17 C22 C23 -0.4(2) . . . . ?
C18 C17 C22 C23 -178.94(16) . . . . ?
C16 C17 C22 C21 179.00(16) . . . . ?
C18 C17 C22 C21 0.5(2) . . . . ?
C20 C21 C22 C23 179.71(19) . . . . ?
C20 C21 C22 C17 0.3(3) . . . . ?
C17 C22 C23 C24 -0.1(3) . . . . ?
C21 C22 C23 C24 -179.52(17) . . . . ?
C22 C23 C24 C25 -179.69(17) . . . . ?
C22 C23 C24 C29 0.6(3) . . . . ?
C23 C24 C25 C26 179.39(19) . . . . ?
C29 C24 C25 C26 -0.9(3) . . . . ?
C24 C25 C26 C27 -0.1(3) . . . . ?
C25 C26 C27 C28 0.6(3) . . . . ?
C26 C27 C28 C29 -0.1(3) . . . . ?
C17 C16 C29 C28 178.32(16) . . . . ?
C30 C16 C29 C28 -1.0(3) . . . . ?
C17 C16 C29 C24 0.0(2) . . . . ?
C30 C16 C29 C24 -179.37(15) . . . . ?
C27 C28 C29 C16 -179.20(18) . . . . ?
C27 C28 C29 C24 -0.8(3) . . . . ?
C23 C24 C29 C16 -0.5(2) . . . . ?
C25 C24 C29 C16 179.77(16) . . . . ?
C23 C24 C29 C28 -178.96(16) . . . . ?
C25 C24 C29 C28 1.3(2) . . . . ?
C31 O3 C30 O2 -2.1(3) . . . . ?
C31 O3 C30 C16 177.96(18) . . . . ?
C17 C16 C30 O2 -62.4(3) . . . . ?
C29 C16 C30 O2 117.0(2) . . . . ?
C17 C16 C30 O3 117.58(18) . . . . ?
C29 C16 C30 O3 -63.1(2) . . . . ?
C30 O3 C31 C32 -174.8(2) . . . . ?
O3 C31 C32 C33 -179.2(2) . . . . ?
